data_7244731
loop_
_publ_author_name
'Foyle, \'Emer M.'
'Tay, Hui Min'
'White, Nicholas G.'

_publ_section_title
;
 Towards hydrogen and halogen bonded frameworks based on
 3,5-bis(triazolyl)pyridinium motifs
;
_journal_name_full CrystEngComm
_journal_paper_doi 10.1039/D2CE00273F
_journal_year 2022
_chemical_formula_moiety '2(Cl), C52 H42 N14, C H4 O'
_chemical_formula_sum 'C53 H46 Cl2 N14 O'
_chemical_formula_weight 965.94
_space_group_crystal_system monoclinic
_space_group_IT_number 14
_space_group_name_Hall '-P 2ybc'
_space_group_name_H-M_alt 'P 1 21/c 1'
_atom_sites_solution_hydrogens geom
_atom_sites_solution_primary dual
_audit_creation_date 2021-09-20
_audit_creation_method
;
Olex2 1.2
(compiled 2018.05.29 svn.r3508 for OlexSys, GUI svn.r5506)
;
_audit_update_record
;
2021-12-22 deposited with the CCDC.	2022-03-30 downloaded from the CCDC.
;
_cell_angle_alpha 90
_cell_angle_beta 92.77(3)
_cell_angle_gamma 90
_cell_formula_units_Z 4
_cell_length_a 6.9910(14)
_cell_length_b 24.531(5)
_cell_length_c 30.593(6)
_cell_measurement_reflns_used 3443
_cell_measurement_temperature 100
_cell_measurement_theta_max 20.824
_cell_measurement_theta_min 1.064
_cell_volume 5240.5(18)
_computing_molecular_graphics 'Olex2 (Dolomanov et al., 2009)'
_computing_publication_material 'Olex2 (Dolomanov et al., 2009)'
_computing_structure_refinement 'ShelXL (Sheldrick, 2015)'
_computing_structure_solution 'ShelXT (Sheldrick, 2015)'
_diffrn_ambient_temperature 100
_diffrn_measured_fraction_theta_full 0.992
_diffrn_measured_fraction_theta_max 0.992
_diffrn_measurement_device_type 'MX2 beamline at the Australian Synchrotron'
_diffrn_measurement_method '\w scans'
_diffrn_radiation_monochromator graphite
_diffrn_radiation_type Synchrotron
_diffrn_radiation_wavelength 0.71073
_diffrn_reflns_av_R_equivalents 0.1549
_diffrn_reflns_av_unetI/netI 0.0828
_diffrn_reflns_Laue_measured_fraction_full 0.992
_diffrn_reflns_Laue_measured_fraction_max 0.992
_diffrn_reflns_limit_h_max 6
_diffrn_reflns_limit_h_min -6
_diffrn_reflns_limit_k_max 24
_diffrn_reflns_limit_k_min -24
_diffrn_reflns_limit_l_max 30
_diffrn_reflns_limit_l_min -30
_diffrn_reflns_number 35769
_diffrn_reflns_point_group_measured_fraction_full 0.992
_diffrn_reflns_point_group_measured_fraction_max 0.992
_diffrn_reflns_theta_full 20.824
_diffrn_reflns_theta_max 20.824
_diffrn_reflns_theta_min 1.064
_diffrn_standards_number 0
_exptl_absorpt_coefficient_mu 0.176
_exptl_absorpt_correction_type none
_exptl_crystal_colour colourless
_exptl_crystal_colour_primary colourless
_exptl_crystal_density_diffrn 1.224
_exptl_crystal_description needle
_exptl_crystal_F_000 2016
_exptl_crystal_preparation Synthesised
_exptl_crystal_recrystallization_method 'Re-crystallisation from solvent: Methanol/diethyl ether'
_exptl_crystal_size_max 0.12
_exptl_crystal_size_mid 0.12
_exptl_crystal_size_min 0.01
_refine_diff_density_max 0.331
_refine_diff_density_min -0.290
_refine_diff_density_rms 0.070
_refine_ls_extinction_method none
_refine_ls_goodness_of_fit_ref 1.027
_refine_ls_hydrogen_treatment constr
_refine_ls_matrix_type full
_refine_ls_number_parameters 633
_refine_ls_number_reflns 5426
_refine_ls_number_restraints 63
_refine_ls_restrained_S_all 1.025
_refine_ls_R_factor_all 0.1210
_refine_ls_R_factor_gt 0.0814
_refine_ls_shift/su_max 0.003
_refine_ls_shift/su_mean 0.000
_refine_ls_structure_factor_coef Fsqd
_refine_ls_weighting_details 'w=1/[\s^2^(Fo^2^)+(0.1671P)^2^+1.1610P] where P=(Fo^2^+2Fc^2^)/3'
_refine_ls_weighting_scheme calc
_refine_ls_wR_factor_gt 0.2245
_refine_ls_wR_factor_ref 0.2577
_reflns_Friedel_coverage 0.000
_reflns_number_gt 3443
_reflns_number_total 5426
_reflns_threshold_expression 'I > 2\s(I)'
_cod_data_source_file d2ce00273f2.cif
_cod_data_source_block 7H_2Cl
_cod_original_cell_volume 5240.4(18)
_cod_database_code 7244731
_shelx_shelxl_version_number 2018/3
_shelx_space_group_comment
;
The symmetry employed for this shelxl refinement is uniquely defined
by the following loop, which should always be used as a source of
symmetry information in preference to the above space-group names.
They are only intended as comments.
;
_shelx_estimated_absorpt_t_max 0.998
_shelx_estimated_absorpt_t_min 0.979
_olex2_refinement_description
;
1. Fixed Uiso
 At 1.2 times of:
  All C(H) groups, All C(H,H) groups
 At 1.5 times of:
  All C(H,H,H) groups, All O(H) groups
2. Restrained distances
 C33-C34
 1.39 with sigma of 0.02
 C34-C35
 1.39 with sigma of 0.02
 N11-C43
 1.35 with sigma of 0.02
3. Uiso/Uaniso restraints and constraints
C21 \\sim C20 \\sim C19 \\sim C22 \\sim C23 \\sim C18: within 1.7A with sigma
of 0.04 and sigma for terminal atoms of 0.08
C34 \\sim C33 \\sim C32 \\sim C31 \\sim C30: within 1.7A with sigma of 0.04 and
sigma for terminal atoms of 0.08
4.a Secondary CH2 refined with riding coordinates:
 C7(H7A,H7B), C36(H36A,H36B), C46(H46A,H46B), C17(H17A,H17B)
4.b Aromatic/amide H refined with riding coordinates:
 C28(H28), C29(H29), C39(H39), C25(H25), C26(H26), C13(H13), C43(H43),
 C10(H10), C12(H12), C8(H8), C41(H41), C16(H16), C45(H45), C37(H37), C34(H34),
 C5(H5), C51(H51), C1(H1), C3(H3), C2(H2), C50(H50), C52(H52), C4(H4), C33(H33),
  C21(H21), C48(H48), C19(H19), C49(H49), C23(H23), C30(H30), C32(H32),
 C22(H22), C20(H20), C31(H31)
4.c Idealised Me refined as rotating group:
 C53(H53A,H53B,H53C)
4.d Idealised tetrahedral OH refined as rotating group:
 O1(H1A)
;
_olex2_submission_special_instructions 'No special instructions were received'

loop_
_space_group_symop_operation_xyz
'x, y, z'
'-x, y+1/2, -z+1/2'
'-x, -y, -z'
'x, -y-1/2, z-1/2'

loop_
_atom_site_label
_atom_site_type_symbol
_atom_site_fract_x
_atom_site_fract_y
_atom_site_fract_z
_atom_site_U_iso_or_equiv
_atom_site_adp_type
_atom_site_occupancy
_atom_site_site_symmetry_order
_atom_site_calc_flag
_atom_site_refinement_flags_posn
_atom_site_refinement_flags_adp
_atom_site_refinement_flags_occupancy
_atom_site_disorder_assembly
_atom_site_disorder_group
Cl2 Cl 0.7384(2) 0.01651(5) 0.73483(6) 0.0629(6) Uani 1 1 d . . . . .
Cl1 Cl 0.2674(2) 0.78076(5) 0.75593(7) 0.0685(6) Uani 1 1 d . . . . .
N11 N 0.7648(6) 0.53534(17) 0.76180(19) 0.0479(13) Uani 1 1 d D . . . .
N4 N 0.7618(6) 0.76394(18) 0.75884(18) 0.0464(13) Uani 1 1 d . . . . .
N3 N 0.9204(7) 0.82977(19) 0.63974(19) 0.0539(14) Uani 1 1 d . . . . .
N1 N 0.9254(7) 0.91192(17) 0.6163(2) 0.0542(14) Uani 1 1 d . . . . .
N10 N 0.5937(7) 0.43795(19) 0.8677(2) 0.0618(16) Uani 1 1 d . . . . .
N2 N 0.9601(7) 0.8599(2) 0.60590(19) 0.0585(15) Uani 1 1 d . . . . .
N12 N 0.8976(8) 0.4650(2) 0.6429(2) 0.0665(16) Uani 1 1 d . . . . .
C28 C 0.9294(9) 0.6213(2) 0.7522(2) 0.0517(17) Uani 1 1 d . . . . .
H28 H 1.039024 0.601633 0.743917 0.062 Uiso 1 1 calc R . . . .
N7 N 0.5970(8) 0.9471(2) 0.8729(2) 0.0667(16) Uani 1 1 d . . . . .
N8 N 0.5817(8) 0.3506(2) 0.8734(2) 0.0671(17) Uani 1 1 d . . . . .
C9 C 0.8629(8) 0.8634(2) 0.6723(2) 0.0486(17) Uani 1 1 d . . . . .
C29 C 0.9279(8) 0.6780(2) 0.7520(2) 0.0485(16) Uani 1 1 d . . . . .
H29 H 1.038706 0.697733 0.744592 0.058 Uiso 1 1 calc R . . . .
C24 C 0.7657(8) 0.7052(2) 0.7626(2) 0.0450(16) Uani 1 1 d . . . . .
C39 C 0.7114(8) 0.5054(2) 0.7963(2) 0.0474(16) Uani 1 1 d . . . . .
H39 H 0.678456 0.522961 0.822518 0.057 Uiso 1 1 calc R . . . .
C44 C 0.8488(8) 0.4329(2) 0.6769(2) 0.0500(17) Uani 1 1 d . . . . .
C27 C 0.7680(8) 0.5944(2) 0.7647(2) 0.0479(16) Uani 1 1 d . . . . .
C25 C 0.6039(9) 0.6780(2) 0.7758(2) 0.0516(17) Uani 1 1 d . . . . .
H25 H 0.494470 0.697691 0.784066 0.062 Uiso 1 1 calc R . . . .
C26 C 0.6057(9) 0.6217(2) 0.7766(2) 0.0499(16) Uani 1 1 d . . . . .
H26 H 0.496713 0.601986 0.785163 0.060 Uiso 1 1 calc R . . . .
N9 N 0.5519(7) 0.3977(2) 0.8946(2) 0.0669(16) Uani 1 1 d . . . . .
C40 C 0.7046(7) 0.4487(2) 0.7933(2) 0.0456(16) Uani 1 1 d . . . . .
N14 N 0.8911(8) 0.38142(19) 0.6220(2) 0.0661(16) Uani 1 1 d . . . . .
N5 N 0.5980(8) 0.8609(2) 0.8632(2) 0.0675(16) Uani 1 1 d . . . . .
C11 C 0.8090(8) 0.8417(2) 0.7145(2) 0.0468(16) Uani 1 1 d . . . . .
C38 C 0.6486(9) 0.4158(2) 0.8295(2) 0.0528(18) Uani 1 1 d . . . . .
C14 C 0.7054(8) 0.8517(2) 0.7880(2) 0.0477(17) Uani 1 1 d . . . . .
C13 C 0.7102(8) 0.7945(2) 0.7919(2) 0.0503(17) Uani 1 1 d . . . . .
H13 H 0.676275 0.777750 0.818439 0.060 Uiso 1 1 calc R . . . .
N6 N 0.5631(8) 0.8991(2) 0.8920(2) 0.0683(16) Uani 1 1 d . . . . .
C43 C 0.8117(8) 0.5125(2) 0.7243(2) 0.0525(17) Uani 1 1 d D . . . .
H43 H 0.850305 0.534873 0.700926 0.063 Uiso 1 1 calc R . . . .
N13 N 0.9244(8) 0.4336(2) 0.6086(2) 0.0748(18) Uani 1 1 d . . . . .
C10 C 0.8106(8) 0.7858(2) 0.7209(2) 0.0506(17) Uani 1 1 d . . . . .
H10 H 0.847140 0.762511 0.697975 0.061 Uiso 1 1 calc R . . . .
C12 C 0.7555(8) 0.8744(2) 0.7488(2) 0.0457(16) Uani 1 1 d . . . . .
H12 H 0.753129 0.912888 0.745266 0.055 Uiso 1 1 calc R . . . .
C8 C 0.8652(9) 0.9159(2) 0.6566(3) 0.0508(17) Uani 1 1 d . . . . .
H8 H 0.830782 0.948169 0.671417 0.061 Uiso 1 1 calc R . . . .
C15 C 0.6535(8) 0.8841(2) 0.8255(2) 0.0513(17) Uani 1 1 d . . . . .
C42 C 0.8047(8) 0.4565(2) 0.7190(2) 0.0496(17) Uani 1 1 d . . . . .
C41 C 0.7519(8) 0.4249(2) 0.7540(2) 0.0555(19) Uani 1 1 d . . . . .
H41 H 0.747985 0.386335 0.751138 0.067 Uiso 1 1 calc R . . . .
C16 C 0.6550(9) 0.9397(2) 0.8320(3) 0.0576(18) Uani 1 1 d . . . . .
H16 H 0.689671 0.967070 0.811881 0.069 Uiso 1 1 calc R . . . .
C45 C 0.8460(9) 0.3792(2) 0.6632(3) 0.0586(18) Uani 1 1 d . . . . .
H45 H 0.817763 0.347716 0.679787 0.070 Uiso 1 1 calc R . . . .
C37 C 0.6403(9) 0.3597(2) 0.8336(3) 0.0568(18) Uani 1 1 d . . . . .
H37 H 0.670282 0.333287 0.812259 0.068 Uiso 1 1 calc R . . . .
C6 C 0.9003(11) 0.9430(2) 0.5395(3) 0.0610(19) Uani 1 1 d . . . . .
O1 O 0.8273(10) 0.0649(2) 0.6465(2) 0.115(2) Uani 1 1 d . . . . .
H1A H 0.826033 0.039326 0.664759 0.172 Uiso 1 1 calc GR . . . .
C7 C 0.9668(10) 0.9558(2) 0.5848(2) 0.068(2) Uani 1 1 d . . . . .
H7A H 0.904290 0.989829 0.594045 0.082 Uiso 1 1 calc R . . . .
H7B H 1.106635 0.962317 0.585644 0.082 Uiso 1 1 calc R . . . .
C34 C 0.7287(13) 0.2958(3) 0.9656(4) 0.110(4) Uani 1 1 d D U . . .
H34 H 0.844348 0.300104 0.950907 0.132 Uiso 1 1 calc R . . . .
C5 C 0.7134(12) 0.9495(3) 0.5256(3) 0.082(2) Uani 1 1 d . . . . .
H5 H 0.621809 0.960373 0.545800 0.099 Uiso 1 1 calc R . . . .
C36 C 0.5487(11) 0.2971(3) 0.8932(3) 0.086(3) Uani 1 1 d . . . . .
H36A H 0.417309 0.285180 0.884232 0.103 Uiso 1 1 calc R . . . .
H36B H 0.638657 0.270714 0.880895 0.103 Uiso 1 1 calc R . . . .
C35 C 0.5698(14) 0.2947(3) 0.9394(3) 0.086(3) Uani 1 1 d D . . . .
C51 C 1.1708(14) 0.2096(3) 0.6114(3) 0.095(3) Uani 1 1 d . . . . .
H51 H 1.292829 0.194910 0.605665 0.114 Uiso 1 1 calc R . . . .
C1 C 1.0295(13) 0.9259(3) 0.5098(3) 0.082(2) Uani 1 1 d . . . . .
H1 H 1.160000 0.921143 0.519113 0.099 Uiso 1 1 calc R . . . .
C3 C 0.786(2) 0.9233(3) 0.4538(3) 0.098(3) Uani 1 1 d . . . . .
H3 H 0.745455 0.916592 0.424256 0.118 Uiso 1 1 calc R . . . .
C18 C 0.5928(14) 1.0483(3) 0.8753(3) 0.085(2) Uani 1 1 d . U . . .
C46 C 0.8856(12) 0.3388(3) 0.5878(3) 0.087(3) Uani 1 1 d . . . . .
H46A H 0.971552 0.349577 0.564532 0.104 Uiso 1 1 calc R . . . .
H46B H 0.753930 0.336421 0.574538 0.104 Uiso 1 1 calc R . . . .
C2 C 0.9718(16) 0.9156(3) 0.4662(4) 0.094(3) Uani 1 1 d . . . . .
H2 H 1.061059 0.903462 0.445893 0.113 Uiso 1 1 calc R . . . .
C47 C 0.9439(14) 0.2845(3) 0.6046(3) 0.086(3) Uani 1 1 d . . . . .
C50 C 1.0353(19) 0.1805(4) 0.6331(3) 0.107(3) Uani 1 1 d . . . . .
H50 H 1.064943 0.144220 0.641987 0.129 Uiso 1 1 calc R . . . .
C17 C 0.5908(13) 0.9964(3) 0.9008(3) 0.092(3) Uani 1 1 d . . . . .
H17A H 0.702352 0.995930 0.921963 0.111 Uiso 1 1 calc R . . . .
H17B H 0.473480 0.995229 0.917589 0.111 Uiso 1 1 calc R . . . .
C52 C 1.1156(14) 0.2616(3) 0.5986(3) 0.107(3) Uani 1 1 d . . . . .
H52 H 1.206918 0.283051 0.584316 0.128 Uiso 1 1 calc R . . . .
C4 C 0.6561(15) 0.9405(3) 0.4825(4) 0.102(3) Uani 1 1 d . . . . .
H4 H 0.526469 0.946206 0.472793 0.122 Uiso 1 1 calc R . . . .
C33 C 0.7511(18) 0.2917(4) 1.0091(4) 0.125(4) Uani 1 1 d D U . . .
H33 H 0.871577 0.288370 1.024643 0.150 Uiso 1 1 calc R . . . .
C21 C 0.604(2) 1.1478(4) 0.8316(4) 0.125(4) Uani 1 1 d . U . . .
H21 H 0.609239 1.180819 0.815417 0.150 Uiso 1 1 calc R . . . .
C48 C 0.8163(16) 0.2534(3) 0.6282(3) 0.107(3) Uani 1 1 d . . . . .
H48 H 0.695670 0.268662 0.634424 0.128 Uiso 1 1 calc R . . . .
C19 C 0.7617(17) 1.0713(3) 0.8626(4) 0.118(3) Uani 1 1 d . U . . .
H19 H 0.878169 1.052046 0.868421 0.141 Uiso 1 1 calc R . . . .
C49 C 0.8601(17) 0.2014(4) 0.6426(3) 0.115(3) Uani 1 1 d . . . . .
H49 H 0.771913 0.180768 0.658468 0.138 Uiso 1 1 calc R . . . .
C53 C 0.6408(14) 0.0681(4) 0.6226(3) 0.115(3) Uani 1 1 d . . . . .
H53A H 0.659844 0.075724 0.591639 0.172 Uiso 1 1 calc GR . . . .
H53B H 0.564523 0.097278 0.634906 0.172 Uiso 1 1 calc GR . . . .
H53C H 0.573372 0.033260 0.625143 0.172 Uiso 1 1 calc GR . . . .
C23 C 0.4248(16) 1.0766(3) 0.8671(4) 0.122(4) Uani 1 1 d . U . . .
H23 H 0.307791 1.062184 0.876590 0.146 Uiso 1 1 calc R . . . .
C30 C 0.3911(19) 0.2964(4) 0.9612(4) 0.120(3) Uani 1 1 d . U . . .
H30 H 0.272850 0.298401 0.944634 0.145 Uiso 1 1 calc R . . . .
C32 C 0.574(2) 0.2930(4) 1.0291(4) 0.141(4) Uani 1 1 d . U . . .
H32 H 0.575331 0.292236 1.060152 0.169 Uiso 1 1 calc R . . . .
C22 C 0.4249(19) 1.1278(4) 0.8443(4) 0.130(4) Uani 1 1 d . U . . .
H22 H 0.309771 1.147499 0.838076 0.156 Uiso 1 1 calc R . . . .
C20 C 0.767(2) 1.1208(5) 0.8420(4) 0.138(4) Uani 1 1 d . U . . .
H20 H 0.886921 1.136141 0.835019 0.166 Uiso 1 1 calc R . . . .
C31 C 0.394(2) 0.2952(4) 1.0064(5) 0.150(4) Uani 1 1 d . U . . .
H31 H 0.278542 0.295863 1.021534 0.180 Uiso 1 1 calc R . . . .

loop_
_atom_site_aniso_label
_atom_site_aniso_U_11
_atom_site_aniso_U_22
_atom_site_aniso_U_33
_atom_site_aniso_U_23
_atom_site_aniso_U_13
_atom_site_aniso_U_12
Cl2 0.0604(11) 0.0282(8) 0.0987(15) -0.0028(7) -0.0122(9) -0.0002(6)
Cl1 0.0592(11) 0.0287(8) 0.1154(17) 0.0036(8) -0.0186(10) -0.0017(6)
N11 0.050(3) 0.029(3) 0.064(4) 0.007(3) -0.002(3) -0.001(2)
N4 0.048(3) 0.032(3) 0.059(4) 0.000(3) -0.003(3) 0.004(2)
N3 0.057(3) 0.043(3) 0.060(4) 0.004(3) -0.003(3) 0.002(2)
N1 0.067(4) 0.031(3) 0.064(4) 0.003(3) -0.006(3) 0.001(2)
N10 0.057(3) 0.040(3) 0.088(5) 0.015(3) -0.003(3) 0.001(2)
N2 0.058(3) 0.046(3) 0.071(4) 0.000(3) 0.000(3) 0.003(2)
N12 0.072(4) 0.049(3) 0.078(5) 0.001(3) 0.001(3) 0.000(3)
C28 0.061(4) 0.030(3) 0.064(5) 0.005(3) -0.003(3) 0.006(3)
N7 0.085(4) 0.046(3) 0.068(5) -0.011(3) -0.013(3) 0.000(3)
N8 0.066(4) 0.045(4) 0.089(5) 0.014(3) -0.015(3) -0.009(3)
C9 0.048(4) 0.031(3) 0.065(5) 0.006(3) -0.008(3) 0.000(3)
C29 0.046(4) 0.036(3) 0.064(5) 0.008(3) -0.003(3) -0.001(3)
C24 0.054(4) 0.023(3) 0.057(4) 0.003(3) -0.010(3) -0.001(3)
C39 0.049(4) 0.034(3) 0.058(5) 0.002(3) -0.001(3) 0.005(2)
C44 0.040(4) 0.035(3) 0.073(5) 0.000(4) -0.007(3) -0.001(2)
C27 0.053(4) 0.024(3) 0.066(5) 0.004(3) -0.005(3) -0.001(3)
C25 0.057(4) 0.032(3) 0.065(5) 0.007(3) -0.001(3) 0.003(3)
C26 0.058(4) 0.032(3) 0.060(5) 0.005(3) 0.002(3) -0.006(3)
N9 0.063(4) 0.052(3) 0.086(5) 0.012(3) 0.002(3) 0.000(3)
C40 0.038(3) 0.029(3) 0.069(5) 0.002(3) -0.009(3) 0.004(2)
N14 0.074(4) 0.044(3) 0.079(5) -0.002(3) -0.010(3) 0.000(3)
N5 0.076(4) 0.048(3) 0.077(5) -0.003(3) -0.008(3) 0.010(3)
C11 0.041(4) 0.029(3) 0.070(5) 0.003(3) -0.001(3) -0.002(2)
C38 0.053(4) 0.035(4) 0.069(5) -0.001(4) -0.010(4) 0.004(3)
C14 0.038(4) 0.034(3) 0.070(5) -0.004(3) -0.010(3) 0.001(2)
C13 0.046(4) 0.039(4) 0.065(5) 0.010(3) -0.009(3) -0.003(3)
N6 0.079(4) 0.060(4) 0.066(4) -0.001(3) -0.001(3) 0.007(3)
C43 0.054(4) 0.038(4) 0.065(5) 0.001(3) -0.004(3) 0.003(3)
N13 0.081(4) 0.057(4) 0.086(5) 0.004(4) -0.004(3) 0.003(3)
C10 0.056(4) 0.037(4) 0.057(5) 0.001(3) -0.006(3) 0.005(3)
C12 0.047(4) 0.021(3) 0.068(5) 0.004(3) -0.010(3) 0.000(2)
C8 0.053(4) 0.033(3) 0.064(5) 0.003(3) -0.011(4) -0.004(2)
C15 0.053(4) 0.043(4) 0.057(5) 0.008(3) -0.009(3) -0.003(3)
C42 0.052(4) 0.029(3) 0.068(5) 0.006(3) -0.004(3) -0.001(3)
C41 0.046(4) 0.030(3) 0.087(6) -0.003(4) -0.019(4) 0.002(3)
C16 0.061(4) 0.039(4) 0.071(6) -0.006(3) -0.011(4) -0.001(3)
C45 0.063(4) 0.044(4) 0.068(6) 0.001(3) -0.008(4) 0.004(3)
C37 0.056(4) 0.037(4) 0.077(6) 0.013(3) -0.012(4) -0.001(3)
C6 0.068(5) 0.045(3) 0.068(5) 0.009(3) -0.005(5) -0.006(3)
O1 0.140(5) 0.074(4) 0.130(6) 0.003(3) 0.001(4) -0.004(3)
C7 0.075(5) 0.045(4) 0.084(6) 0.018(4) -0.004(4) -0.002(3)
C34 0.089(7) 0.092(6) 0.147(10) 0.070(6) -0.031(7) -0.020(5)
C5 0.087(7) 0.086(5) 0.072(6) -0.002(4) -0.017(5) 0.001(4)
C36 0.090(6) 0.049(4) 0.116(8) 0.035(4) -0.022(5) -0.018(3)
C35 0.105(7) 0.056(4) 0.095(8) 0.031(4) -0.014(6) -0.014(4)
C51 0.102(7) 0.066(5) 0.114(8) -0.022(5) -0.019(6) 0.008(5)
C1 0.091(6) 0.060(4) 0.097(8) 0.009(4) 0.007(6) 0.007(4)
C3 0.153(10) 0.062(5) 0.078(7) 0.003(4) -0.015(7) 0.004(5)
C18 0.120(7) 0.052(4) 0.083(6) -0.017(4) -0.013(5) 0.012(5)
C46 0.113(6) 0.049(4) 0.097(7) -0.022(4) -0.006(5) 0.001(4)
C2 0.122(8) 0.071(5) 0.091(8) -0.001(5) 0.019(6) 0.010(5)
C47 0.107(7) 0.066(5) 0.083(6) -0.021(4) -0.019(5) 0.004(5)
C50 0.151(10) 0.072(6) 0.098(8) -0.025(5) -0.016(7) 0.019(7)
C17 0.143(8) 0.046(4) 0.088(6) -0.015(4) -0.001(5) 0.011(4)
C52 0.106(8) 0.076(6) 0.135(9) -0.043(5) -0.031(6) -0.004(5)
C4 0.102(7) 0.075(5) 0.126(10) 0.008(6) -0.024(7) 0.002(5)
C33 0.119(9) 0.118(7) 0.135(10) 0.059(7) -0.026(8) -0.052(6)
C21 0.197(13) 0.075(6) 0.099(8) -0.006(5) -0.028(8) -0.016(8)
C48 0.154(9) 0.058(5) 0.108(8) -0.015(5) -0.006(7) -0.001(5)
C19 0.143(9) 0.054(5) 0.160(10) -0.007(5) 0.046(7) -0.007(5)
C49 0.156(10) 0.080(7) 0.110(8) -0.023(5) 0.018(7) 0.002(6)
C53 0.104(7) 0.163(9) 0.075(7) -0.013(6) -0.016(5) 0.020(6)
C23 0.144(9) 0.068(6) 0.148(9) -0.026(6) -0.045(7) -0.001(5)
C30 0.145(10) 0.121(8) 0.095(9) 0.028(6) -0.005(8) 0.014(6)
C32 0.183(12) 0.104(7) 0.129(10) 0.024(6) -0.050(10) -0.003(8)
C22 0.158(10) 0.075(6) 0.150(10) -0.010(6) -0.065(8) 0.007(6)
C20 0.173(11) 0.091(8) 0.154(11) -0.023(7) 0.040(9) 0.004(7)
C31 0.167(11) 0.132(9) 0.149(12) 0.031(8) -0.024(10) 0.027(7)

loop_
_atom_type_symbol
_atom_type_description
_atom_type_scat_dispersion_real
_atom_type_scat_dispersion_imag
_atom_type_scat_source
C C 0.0033 0.0016 'International Tables Vol C Tables 4.2.6.8 and 6.1.1.4'
H H 0.0000 0.0000 'International Tables Vol C Tables 4.2.6.8 and 6.1.1.4'
Cl Cl 0.1484 0.1585 'International Tables Vol C Tables 4.2.6.8 and 6.1.1.4'
N N 0.0061 0.0033 'International Tables Vol C Tables 4.2.6.8 and 6.1.1.4'
O O 0.0106 0.0060 'International Tables Vol C Tables 4.2.6.8 and 6.1.1.4'

loop_
_geom_angle_atom_site_label_1
_geom_angle_atom_site_label_2
_geom_angle_atom_site_label_3
_geom_angle
_geom_angle_site_symmetry_1
_geom_angle_site_symmetry_3
_geom_angle_publ_flag
C39 N11 C27 120.0(6) . . ?
C43 N11 C39 122.1(5) . . ?
C43 N11 C27 117.9(5) . . ?
C13 N4 C24 120.6(6) . . ?
C13 N4 C10 121.8(5) . . ?
C10 N4 C24 117.6(5) . . ?
N2 N3 C9 108.4(5) . . ?
N2 N1 C7 119.6(6) . . ?
C8 N1 N2 111.1(5) . . ?
C8 N1 C7 129.2(5) . . ?
N9 N10 C38 108.4(5) . . ?
N3 N2 N1 107.5(5) . . ?
N13 N12 C44 108.7(5) . . ?
C27 C28 C29 118.3(5) . . ?
N6 N7 C16 110.9(5) . . ?
N6 N7 C17 117.0(7) . . ?
C16 N7 C17 131.5(6) . . ?
N9 N8 C36 122.5(7) . . ?
C37 N8 N9 111.2(5) . . ?
C37 N8 C36 126.3(7) . . ?
N3 C9 C11 121.3(5) . . ?
N3 C9 C8 107.5(6) . . ?
C8 C9 C11 131.3(6) . . ?
C24 C29 C28 119.6(5) . . ?
C29 C24 N4 118.7(5) . . ?
C29 C24 C25 122.0(5) . . ?
C25 C24 N4 119.3(5) . . ?
N11 C39 C40 120.1(6) . . ?
N12 C44 C42 121.1(5) . . ?
N12 C44 C45 108.6(6) . . ?
C45 C44 C42 130.3(7) . . ?
C28 C27 N11 118.2(5) . . ?
C28 C27 C26 122.4(5) . . ?
C26 C27 N11 119.3(5) . . ?
C26 C25 C24 118.6(5) . . ?
C25 C26 C27 119.1(5) . . ?
N10 N9 N8 107.2(6) . . ?
C39 C40 C38 121.4(6) . . ?
C41 C40 C39 117.8(6) . . ?
C41 C40 C38 120.8(5) . . ?
N13 N14 C46 116.7(7) . . ?
C45 N14 N13 112.2(6) . . ?
C45 N14 C46 130.5(6) . . ?
N6 N5 C15 109.8(5) . . ?
C10 C11 C9 119.2(6) . . ?
C10 C11 C12 117.7(6) . . ?
C12 C11 C9 123.1(5) . . ?
N10 C38 C40 122.3(5) . . ?
N10 C38 C37 107.7(6) . . ?
C37 C38 C40 130.0(7) . . ?
C13 C14 C15 119.0(6) . . ?
C12 C14 C13 117.9(6) . . ?
C12 C14 C15 123.1(5) . . ?
N4 C13 C14 120.4(6) . . ?
N5 N6 N7 106.8(6) . . ?
N11 C43 C42 120.6(6) . . ?
N12 N13 N14 105.9(6) . . ?
N4 C10 C11 121.4(6) . . ?
C14 C12 C11 120.8(5) . . ?
N1 C8 C9 105.5(6) . . ?
N5 C15 C14 122.0(5) . . ?
N5 C15 C16 107.1(6) . . ?
C16 C15 C14 130.8(7) . . ?
C43 C42 C44 119.3(6) . . ?
C43 C42 C41 118.3(7) . . ?
C41 C42 C44 122.4(5) . . ?
C42 C41 C40 121.0(5) . . ?
N7 C16 C15 105.4(6) . . ?
N14 C45 C44 104.5(6) . . ?
N8 C37 C38 105.5(7) . . ?
C5 C6 C7 121.5(8) . . ?
C5 C6 C1 118.6(8) . . ?
C1 C6 C7 119.8(7) . . ?
C6 C7 N1 113.2(5) . . ?
C33 C34 C35 130.5(11) . . ?
C6 C5 C4 120.6(9) . . ?
C35 C36 N8 116.0(7) . . ?
C34 C35 C36 129.8(11) . . ?
C34 C35 C30 115.8(10) . . ?
C36 C35 C30 114.1(8) . . ?
C50 C51 C52 115.1(9) . . ?
C6 C1 C2 121.1(8) . . ?
C2 C3 C4 121.8(9) . . ?
C19 C18 C17 121.6(8) . . ?
C23 C18 C17 119.7(9) . . ?
C23 C18 C19 118.5(9) . . ?
N14 C46 C47 113.3(7) . . ?
C3 C2 C1 118.2(9) . . ?
C52 C47 C46 124.1(10) . . ?
C52 C47 C48 116.1(9) . . ?
C48 C47 C46 119.8(9) . . ?
C49 C50 C51 123.2(9) . . ?
N7 C17 C18 113.2(7) . . ?
C47 C52 C51 125.7(10) . . ?
C3 C4 C5 119.6(9) . . ?
C34 C33 C32 111.5(11) . . ?
C20 C21 C22 121.1(11) . . ?
C49 C48 C47 122.0(10) . . ?
C20 C19 C18 122.3(10) . . ?
C50 C49 C48 117.8(11) . . ?
C18 C23 C22 120.6(11) . . ?
C31 C30 C35 119.4(11) . . ?
C31 C32 C33 124.8(13) . . ?
C21 C22 C23 117.2(10) . . ?
C21 C20 C19 120.2(12) . . ?
C30 C31 C32 117.7(14) . . ?

loop_
_geom_bond_atom_site_label_1
_geom_bond_atom_site_label_2
_geom_bond_distance
_geom_bond_site_symmetry_2
_geom_bond_publ_flag
N11 C39 1.353(8) . ?
N11 C27 1.452(7) . ?
N11 C43 1.333(7) . ?
N4 C24 1.445(7) . ?
N4 C13 1.323(8) . ?
N4 C10 1.336(8) . ?
N3 N2 1.313(7) . ?
N3 C9 1.370(8) . ?
N1 N2 1.340(6) . ?
N1 C8 1.324(8) . ?
N1 C7 1.482(8) . ?
N10 N9 1.328(7) . ?
N10 C38 1.362(8) . ?
N12 C44 1.362(8) . ?
N12 N13 1.323(8) . ?
C28 C29 1.392(8) . ?
C28 C27 1.377(8) . ?
N7 N6 1.339(8) . ?
N7 C16 1.345(9) . ?
N7 C17 1.482(9) . ?
N8 N9 1.345(8) . ?
N8 C37 1.324(9) . ?
N8 C36 1.468(9) . ?
C9 C11 1.461(9) . ?
C9 C8 1.374(8) . ?
C29 C24 1.368(8) . ?
C24 C25 1.390(8) . ?
C39 C40 1.393(7) . ?
C44 C42 1.457(9) . ?
C44 C45 1.383(8) . ?
C27 C26 1.381(8) . ?
C25 C26 1.382(8) . ?
C40 C38 1.439(9) . ?
C40 C41 1.391(9) . ?
N14 N13 1.368(7) . ?
N14 C45 1.316(9) . ?
N14 C46 1.477(9) . ?
N5 N6 1.319(8) . ?
N5 C15 1.358(8) . ?
C11 C10 1.385(7) . ?
C11 C12 1.387(9) . ?
C38 C37 1.382(8) . ?
C14 C13 1.408(8) . ?
C14 C12 1.385(9) . ?
C14 C15 1.456(9) . ?
C43 C42 1.383(8) . ?
C15 C16 1.378(8) . ?
C42 C41 1.388(9) . ?
C6 C7 1.475(10) . ?
C6 C5 1.364(10) . ?
C6 C1 1.376(11) . ?
O1 C53 1.467(10) . ?
C34 C35 1.339(10) . ?
C34 C33 1.336(12) . ?
C5 C4 1.377(12) . ?
C36 C35 1.417(12) . ?
C35 C30 1.444(13) . ?
C51 C50 1.381(13) . ?
C51 C52 1.385(11) . ?
C1 C2 1.397(12) . ?
C3 C2 1.346(12) . ?
C3 C4 1.361(13) . ?
C18 C17 1.495(11) . ?
C18 C19 1.380(12) . ?
C18 C23 1.377(12) . ?
C46 C47 1.479(11) . ?
C47 C52 1.346(12) . ?
C47 C48 1.398(13) . ?
C50 C49 1.371(13) . ?
C33 C32 1.410(16) . ?
C21 C22 1.419(16) . ?
C21 C20 1.342(15) . ?
C48 C49 1.380(12) . ?
C19 C20 1.372(14) . ?
C23 C22 1.436(14) . ?
C30 C31 1.381(16) . ?
C32 C31 1.407(15) . ?

loop_
_smtbx_masks_void_nr
_smtbx_masks_void_average_x
_smtbx_masks_void_average_y
_smtbx_masks_void_average_z
_smtbx_masks_void_volume
_smtbx_masks_void_count_electrons
_smtbx_masks_void_content
1 -0.113 0.000 0.000 407.8 88.0 ?
2 -0.344 0.500 0.500 407.8 88.0 ?
